data_7123806
loop_
_publ_author_name
'Zheng, Xizhou'
'Huang, Jiasu'
'Yao, Yingming'
'Xu, Xin'

_publ_section_title
;
 Stoichiometric reactions and catalytic dehydrogenations of amine-boranes
 with calcium aryloxide
;
_journal_name_full 'Chemical Communications'
_journal_paper_doi 10.1039/C9CC04698D
_journal_year 2019
_chemical_formula_sum 'C47 H69 B Ca N4 O'
_chemical_formula_weight 756.95
_space_group_crystal_system triclinic
_space_group_IT_number 2
_space_group_name_Hall '-P 1'
_space_group_name_H-M_alt 'P -1'
_symmetry_space_group_name_Hall '-P 1'
_symmetry_space_group_name_H-M 'P -1'
_atom_sites_solution_hydrogens mixed
_audit_creation_method SHELXL-2018/3
_audit_update_record
;
2019-04-25 deposited with the CCDC.    2019-07-09 downloaded from the CCDC.
;
_cell_angle_alpha 89.9400(10)
_cell_angle_beta 76.5340(10)
_cell_angle_gamma 79.1860(10)
_cell_formula_units_Z 2
_cell_length_a 11.3589(4)
_cell_length_b 12.5204(4)
_cell_length_c 16.7864(6)
_cell_measurement_reflns_used 9891
_cell_measurement_temperature 120(2)
_cell_measurement_theta_max 26.58
_cell_measurement_theta_min 2.39
_cell_volume 2278.19(14)
_computing_structure_refinement 'SHELXL-2018/3 (Sheldrick, 2018)'
_computing_structure_solution 'SHELXT 2014/5 (Sheldrick, 2014)'
_diffrn_ambient_temperature 120(2)
_diffrn_measured_fraction_theta_full 0.999
_diffrn_measured_fraction_theta_max 0.998
_diffrn_measurement_device_type 'Bruker APEX-II CCD'
_diffrn_measurement_method '\f and \w scans'
_diffrn_radiation_type MoK\a
_diffrn_radiation_wavelength 0.71073
_diffrn_reflns_av_R_equivalents 0.0707
_diffrn_reflns_av_unetI/netI 0.0415
_diffrn_reflns_Laue_measured_fraction_full 0.999
_diffrn_reflns_Laue_measured_fraction_max 0.998
_diffrn_reflns_limit_h_max 14
_diffrn_reflns_limit_h_min -14
_diffrn_reflns_limit_k_max 16
_diffrn_reflns_limit_k_min -16
_diffrn_reflns_limit_l_max 21
_diffrn_reflns_limit_l_min -21
_diffrn_reflns_number 87383
_diffrn_reflns_point_group_measured_fraction_full 0.999
_diffrn_reflns_point_group_measured_fraction_max 0.998
_diffrn_reflns_theta_full 25.242
_diffrn_reflns_theta_max 27.517
_diffrn_reflns_theta_min 1.879
_exptl_absorpt_coefficient_mu 0.175
_exptl_absorpt_correction_T_max 0.974
_exptl_absorpt_correction_T_min 0.966
_exptl_absorpt_correction_type multi-scan
_exptl_absorpt_process_details ' SADABS-2016/2 - Bruker AXS area detector '
_exptl_crystal_colour yellow
_exptl_crystal_density_diffrn 1.104
_exptl_crystal_description block
_exptl_crystal_F_000 824
_exptl_crystal_size_max 0.200
_exptl_crystal_size_mid 0.200
_exptl_crystal_size_min 0.150
_refine_diff_density_max 1.259
_refine_diff_density_min -0.470
_refine_diff_density_rms 0.051
_refine_ls_extinction_method none
_refine_ls_goodness_of_fit_ref 1.055
_refine_ls_hydrogen_treatment mixed
_refine_ls_matrix_type full
_refine_ls_number_parameters 511
_refine_ls_number_reflns 10465
_refine_ls_number_restraints 0
_refine_ls_restrained_S_all 1.055
_refine_ls_R_factor_all 0.0873
_refine_ls_R_factor_gt 0.0530
_refine_ls_shift/su_max 0.006
_refine_ls_shift/su_mean 0.000
_refine_ls_structure_factor_coef Fsqd
_refine_ls_weighting_details 'w=1/[\s^2^(Fo^2^)+(0.0498P)^2^+1.9008P] where P=(Fo^2^+2Fc^2^)/3'
_refine_ls_weighting_scheme calc
_refine_ls_wR_factor_gt 0.1242
_refine_ls_wR_factor_ref 0.1496
_reflns_Friedel_coverage 0.000
_reflns_number_gt 7559
_reflns_number_total 10465
_reflns_threshold_expression 'I > 2\s(I)'
_cod_data_source_file c9cc04698d2.cif
_cod_data_source_block complex_5
_cod_original_formula_sum '	C47 H69 B Ca N4 O'
_cod_database_code 7123806
_shelx_shelxl_version_number 2018/3
_shelx_space_group_comment
;
The symmetry employed for this shelxl refinement is uniquely defined
by the following loop, which should always be used as a source of
symmetry information in preference to the above space-group names.
They are only intended as comments.
;
_shelx_estimated_absorpt_t_min 0.966
_shelx_estimated_absorpt_t_max 0.974

loop_
_space_group_symop_operation_xyz
'x, y, z'
'-x, -y, -z'

loop_
_atom_site_label
_atom_site_type_symbol
_atom_site_fract_x
_atom_site_fract_y
_atom_site_fract_z
_atom_site_U_iso_or_equiv
_atom_site_adp_type
_atom_site_occupancy
_atom_site_site_symmetry_order
_atom_site_calc_flag
_atom_site_refinement_flags_posn
_atom_site_refinement_flags_adp
Ca1 Ca 0.71297(4) 0.71290(3) 0.66887(2) 0.02858(11) Uani 1 1 d . .
B1 B 0.4927(3) 0.6607(3) 0.75976(18) 0.0432(6) Uani 1 1 d . .
N1 N 0.66732(15) 0.90775(13) 0.67930(10) 0.0271(4) Uani 1 1 d . .
N2 N 0.81046(16) 0.75555(15) 0.53401(10) 0.0309(4) Uani 1 1 d . .
N3 N 0.71303(19) 0.55877(17) 0.57191(13) 0.0455(5) Uani 1 1 d . .
N4 N 0.3679(2) 0.65981(17) 0.82759(12) 0.0449(5) Uani 1 1 d . .
H4 H 0.321378 0.611199 0.805462 0.054 Uiso 1 1 calc R U
O1 O 0.86481(14) 0.63995(13) 0.72023(9) 0.0362(3) Uani 1 1 d . .
C1 C 0.81882(19) 0.94370(18) 0.55978(13) 0.0327(5) Uani 1 1 d . .
H1 H 0.865221 0.997463 0.538625 0.039 Uiso 1 1 calc R U
C2 C 0.73303(18) 0.97420(17) 0.63432(12) 0.0287(4) Uani 1 1 d . .
C3 C 0.7163(2) 1.09246(18) 0.66273(14) 0.0373(5) Uani 1 1 d . .
H3A H 0.636586 1.132515 0.656096 0.056 Uiso 1 1 calc R U
H3B H 0.782794 1.124854 0.629791 0.056 Uiso 1 1 calc R U
H3C H 0.718776 1.096275 0.720608 0.056 Uiso 1 1 calc R U
C4 C 0.56465(18) 0.95420(15) 0.74374(12) 0.0258(4) Uani 1 1 d . .
C5 C 0.45341(19) 1.00717(17) 0.72554(13) 0.0318(4) Uani 1 1 d . .
C6 C 0.3512(2) 1.04301(19) 0.78960(15) 0.0390(5) Uani 1 1 d . .
H6 H 0.275989 1.078060 0.777555 0.047 Uiso 1 1 calc R U
C7 C 0.3564(2) 1.02883(19) 0.87049(15) 0.0402(5) Uani 1 1 d . .
H7 H 0.285734 1.054389 0.913519 0.048 Uiso 1 1 calc R U
C8 C 0.4652(2) 0.97720(18) 0.88808(13) 0.0354(5) Uani 1 1 d . .
H8 H 0.468346 0.966813 0.943675 0.042 Uiso 1 1 calc R U
C9 C 0.57065(18) 0.93992(16) 0.82628(12) 0.0282(4) Uani 1 1 d . .
C10 C 0.6897(2) 0.88869(18) 0.84889(13) 0.0341(5) Uani 1 1 d . .
H10 H 0.748215 0.851974 0.798183 0.041 Uiso 1 1 calc R U
C11 C 0.7484(2) 0.9765(2) 0.87908(15) 0.0444(6) Uani 1 1 d . .
H11A H 0.767253 1.026986 0.835386 0.067 Uiso 1 1 calc R U
H11B H 0.824729 0.942192 0.894071 0.067 Uiso 1 1 calc R U
H11C H 0.690894 1.016448 0.927112 0.067 Uiso 1 1 calc R U
C12 C 0.6722(3) 0.8030(2) 0.91330(17) 0.0520(7) Uani 1 1 d . .
H12A H 0.619373 0.837836 0.964863 0.078 Uiso 1 1 calc R U
H12B H 0.752623 0.768418 0.922278 0.078 Uiso 1 1 calc R U
H12C H 0.633294 0.747682 0.894032 0.078 Uiso 1 1 calc R U
C13 C 0.4427(2) 1.0221(2) 0.63704(15) 0.0414(5) Uani 1 1 d . .
H13 H 0.527383 1.001151 0.600582 0.050 Uiso 1 1 calc R U
C14 C 0.3915(3) 1.1404(2) 0.6217(2) 0.0620(8) Uani 1 1 d . .
H14A H 0.307381 1.162258 0.655568 0.093 Uiso 1 1 calc R U
H14B H 0.390501 1.147115 0.563695 0.093 Uiso 1 1 calc R U
H14C H 0.443917 1.187596 0.636071 0.093 Uiso 1 1 calc R U
C15 C 0.3637(3) 0.9468(2) 0.61437(16) 0.0526(7) Uani 1 1 d . .
H15A H 0.401626 0.870986 0.620019 0.079 Uiso 1 1 calc R U
H15B H 0.357495 0.957397 0.557532 0.079 Uiso 1 1 calc R U
H15C H 0.281027 0.963436 0.650962 0.079 Uiso 1 1 calc R U
C16 C 0.84824(19) 0.84652(18) 0.51056(12) 0.0312(4) Uani 1 1 d . .
C17 C 0.9296(2) 0.8535(2) 0.42566(13) 0.0406(5) Uani 1 1 d . .
H17A H 1.007261 0.800916 0.419273 0.061 Uiso 1 1 calc R U
H17B H 0.947045 0.927121 0.418905 0.061 Uiso 1 1 calc R U
H17C H 0.887047 0.836819 0.384060 0.061 Uiso 1 1 calc R U
C18 C 0.8460(2) 0.66326(19) 0.47375(13) 0.0380(5) Uani 1 1 d . .
H18A H 0.932368 0.659427 0.442659 0.046 Uiso 1 1 calc R U
H18B H 0.792556 0.674496 0.434393 0.046 Uiso 1 1 calc R U
C19 C 0.8343(2) 0.55744(19) 0.51544(14) 0.0404(5) Uani 1 1 d . .
H19A H 0.849513 0.498537 0.472870 0.048 Uiso 1 1 calc R U
H19B H 0.899121 0.540110 0.546547 0.048 Uiso 1 1 calc R U
C20 C 0.6139(3) 0.5813(3) 0.5279(2) 0.0798(12) Uani 1 1 d . .
H20A H 0.535671 0.573260 0.564783 0.120 Uiso 1 1 calc R U
H20B H 0.632933 0.529858 0.480624 0.120 Uiso 1 1 calc R U
H20C H 0.607058 0.655779 0.508977 0.120 Uiso 1 1 calc R U
C21 C 0.7164(4) 0.4517(2) 0.6093(2) 0.0884(13) Uani 1 1 d . .
H21A H 0.783460 0.438004 0.637859 0.133 Uiso 1 1 calc R U
H21B H 0.730402 0.394709 0.566301 0.133 Uiso 1 1 calc R U
H21C H 0.637658 0.451422 0.648469 0.133 Uiso 1 1 calc R U
C22 C 0.9815(2) 0.59938(18) 0.71717(12) 0.0327(5) Uani 1 1 d . .
C23 C 1.0158(2) 0.49611(18) 0.74946(13) 0.0367(5) Uani 1 1 d . .
C24 C 1.1396(2) 0.4546(2) 0.74481(14) 0.0436(6) Uani 1 1 d . .
H24 H 1.162035 0.385595 0.766381 0.052 Uiso 1 1 calc R U
C25 C 1.2320(2) 0.5111(2) 0.70949(14) 0.0452(6) Uani 1 1 d . .
H25 H 1.316177 0.481186 0.706687 0.054 Uiso 1 1 calc R U
C26 C 1.1985(2) 0.6116(2) 0.67863(13) 0.0405(5) Uani 1 1 d . .
H26 H 1.260969 0.650535 0.654482 0.049 Uiso 1 1 calc R U
C27 C 1.0759(2) 0.65741(19) 0.68183(13) 0.0344(5) Uani 1 1 d . .
C28 C 1.0408(2) 0.76958(19) 0.65090(13) 0.0367(5) Uani 1 1 d . .
H28 H 0.957535 0.774268 0.639403 0.044 Uiso 1 1 calc R U
C29 C 1.0280(2) 0.8582(2) 0.71622(15) 0.0472(6) Uani 1 1 d . .
H29A H 0.974652 0.841329 0.767650 0.071 Uiso 1 1 calc R U
H29B H 0.991413 0.928455 0.698099 0.071 Uiso 1 1 calc R U
H29C H 1.109523 0.861723 0.724939 0.071 Uiso 1 1 calc R U
C30 C 1.1269(3) 0.7913(2) 0.57151(15) 0.0508(6) Uani 1 1 d . .
H30A H 1.209782 0.788108 0.580304 0.076 Uiso 1 1 calc R U
H30B H 1.096524 0.863615 0.553599 0.076 Uiso 1 1 calc R U
H30C H 1.130045 0.736105 0.529296 0.076 Uiso 1 1 calc R U
C31 C 0.9157(2) 0.43589(19) 0.79148(14) 0.0413(5) Uani 1 1 d . .
H31 H 0.841680 0.462018 0.769028 0.050 Uiso 1 1 calc R U
C32 C 0.8786(3) 0.4641(2) 0.88320(15) 0.0486(6) Uani 1 1 d . .
H32A H 0.951781 0.448460 0.905863 0.073 Uiso 1 1 calc R U
H32B H 0.818697 0.420530 0.910069 0.073 Uiso 1 1 calc R U
H32C H 0.841395 0.541632 0.892724 0.073 Uiso 1 1 calc R U
C33 C 0.9516(3) 0.3132(2) 0.77510(18) 0.0647(8) Uani 1 1 d . .
H33A H 0.974062 0.296647 0.715826 0.097 Uiso 1 1 calc R U
H33B H 0.881700 0.279333 0.800573 0.097 Uiso 1 1 calc R U
H33C H 1.022119 0.284540 0.798358 0.097 Uiso 1 1 calc R U
C34 C 0.3969(2) 0.6109(2) 0.90561(15) 0.0458(6) Uani 1 1 d . .
H34A H 0.464804 0.641050 0.919065 0.055 Uiso 1 1 calc R U
H34B H 0.323354 0.630411 0.951781 0.055 Uiso 1 1 calc R U
C35 C 0.4334(2) 0.49008(19) 0.89450(14) 0.0383(5) Uani 1 1 d . .
C36 C 0.5546(2) 0.4373(2) 0.8830(2) 0.0591(8) Uani 1 1 d . .
H36 H 0.616972 0.478223 0.883558 0.071 Uiso 1 1 calc R U
C37 C 0.5861(3) 0.3252(3) 0.8707(2) 0.0755(10) Uani 1 1 d . .
H37 H 0.669506 0.289547 0.864254 0.091 Uiso 1 1 calc R U
C38 C 0.4978(3) 0.2653(2) 0.8677(2) 0.0654(8) Uani 1 1 d . .
H38 H 0.520069 0.188709 0.857198 0.078 Uiso 1 1 calc R U
C39 C 0.3762(3) 0.3173(2) 0.88015(19) 0.0566(7) Uani 1 1 d . .
H39 H 0.314301 0.276138 0.878886 0.068 Uiso 1 1 calc R U
C40 C 0.3441(2) 0.4281(2) 0.89435(16) 0.0476(6) Uani 1 1 d . .
H40 H 0.259788 0.462766 0.904186 0.057 Uiso 1 1 calc R U
C41 C 0.2892(2) 0.7687(2) 0.84261(16) 0.0502(6) Uani 1 1 d . .
H41A H 0.267569 0.793241 0.790846 0.060 Uiso 1 1 calc R U
H41B H 0.336525 0.820108 0.859087 0.060 Uiso 1 1 calc R U
C42 C 0.1711(2) 0.7729(2) 0.90843(14) 0.0436(6) Uani 1 1 d . .
C43 C 0.0858(2) 0.7075(2) 0.90413(15) 0.0460(6) Uani 1 1 d . .
H43 H 0.100210 0.658270 0.858335 0.055 Uiso 1 1 calc R U
C44 C -0.0200(2) 0.7141(2) 0.96644(17) 0.0472(6) Uani 1 1 d . .
H44 H -0.076739 0.667877 0.964284 0.057 Uiso 1 1 calc R U
C45 C -0.0424(2) 0.7879(2) 1.03137(16) 0.0480(6) Uani 1 1 d . .
H45 H -0.115419 0.793285 1.073719 0.058 Uiso 1 1 calc R U
C46 C 0.0400(3) 0.8537(2) 1.03538(16) 0.0530(7) Uani 1 1 d . .
H46 H 0.023637 0.905153 1.080045 0.064 Uiso 1 1 calc R U
C47 C 0.1467(3) 0.8451(2) 0.97431(16) 0.0511(6) Uani 1 1 d . .
H47 H 0.204285 0.889844 0.977964 0.061 Uiso 1 1 calc R U
H1C H 0.538(3) 0.576(2) 0.7451(18) 0.063(8) Uiso 1 1 d . .
H1B H 0.469(3) 0.698(2) 0.702(2) 0.072(9) Uiso 1 1 d . .
H1A H 0.546(3) 0.707(3) 0.783(2) 0.080(10) Uiso 1 1 d . .

loop_
_atom_site_aniso_label
_atom_site_aniso_U_11
_atom_site_aniso_U_22
_atom_site_aniso_U_33
_atom_site_aniso_U_23
_atom_site_aniso_U_13
_atom_site_aniso_U_12
Ca1 0.0278(2) 0.0308(2) 0.0250(2) -0.00060(16) -0.00294(16) -0.00444(16)
B1 0.0419(15) 0.0432(16) 0.0389(15) -0.0003(12) 0.0061(12) -0.0138(13)
N1 0.0256(8) 0.0305(9) 0.0235(8) -0.0002(7) -0.0043(7) -0.0034(7)
N2 0.0286(9) 0.0375(10) 0.0242(8) -0.0031(7) -0.0042(7) -0.0030(7)
N3 0.0408(11) 0.0481(12) 0.0437(12) -0.0147(9) 0.0049(9) -0.0174(9)
N4 0.0486(12) 0.0414(11) 0.0390(11) 0.0056(9) 0.0001(9) -0.0078(9)
O1 0.0320(8) 0.0401(9) 0.0363(8) 0.0054(7) -0.0091(6) -0.0056(7)
C1 0.0309(11) 0.0388(12) 0.0283(10) 0.0045(9) -0.0041(8) -0.0102(9)
C2 0.0260(10) 0.0334(11) 0.0273(10) 0.0022(8) -0.0089(8) -0.0043(8)
C3 0.0360(12) 0.0355(12) 0.0392(12) 0.0008(9) -0.0039(10) -0.0101(9)
C4 0.0255(10) 0.0236(9) 0.0279(10) -0.0008(7) -0.0050(8) -0.0050(8)
C5 0.0281(10) 0.0318(11) 0.0363(11) 0.0055(9) -0.0090(9) -0.0060(8)
C6 0.0264(11) 0.0389(12) 0.0483(14) 0.0046(10) -0.0063(10) -0.0013(9)
C7 0.0298(11) 0.0414(13) 0.0425(13) -0.0041(10) 0.0030(10) -0.0043(9)
C8 0.0362(12) 0.0395(12) 0.0282(11) -0.0048(9) -0.0032(9) -0.0070(9)
C9 0.0283(10) 0.0287(10) 0.0270(10) -0.0044(8) -0.0057(8) -0.0053(8)
C10 0.0327(11) 0.0420(12) 0.0265(10) -0.0076(9) -0.0095(9) -0.0014(9)
C11 0.0334(12) 0.0615(16) 0.0395(13) -0.0074(11) -0.0079(10) -0.0132(11)
C12 0.0561(16) 0.0519(15) 0.0568(16) 0.0122(12) -0.0310(13) -0.0102(13)
C13 0.0340(12) 0.0513(14) 0.0413(13) 0.0147(11) -0.0139(10) -0.0080(10)
C14 0.0590(18) 0.0638(18) 0.073(2) 0.0319(15) -0.0330(15) -0.0148(14)
C15 0.0569(17) 0.0651(18) 0.0453(15) 0.0111(13) -0.0256(13) -0.0181(14)
C16 0.0266(10) 0.0429(12) 0.0234(10) 0.0040(9) -0.0058(8) -0.0047(9)
C17 0.0385(12) 0.0542(15) 0.0259(11) 0.0016(10) -0.0013(9) -0.0090(11)
C18 0.0352(12) 0.0451(13) 0.0292(11) -0.0076(9) -0.0026(9) -0.0022(10)
C19 0.0351(12) 0.0423(13) 0.0378(12) -0.0123(10) 0.0006(10) -0.0040(10)
C20 0.0390(15) 0.138(3) 0.0626(19) -0.048(2) -0.0002(14) -0.0312(18)
C21 0.114(3) 0.0454(17) 0.080(2) -0.0212(16) 0.042(2) -0.0327(18)
C22 0.0348(11) 0.0370(11) 0.0242(10) -0.0010(8) -0.0064(8) -0.0028(9)
C23 0.0430(13) 0.0376(12) 0.0282(11) -0.0002(9) -0.0097(9) -0.0025(10)
C24 0.0502(14) 0.0416(13) 0.0362(12) 0.0008(10) -0.0153(11) 0.0044(11)
C25 0.0356(12) 0.0604(16) 0.0345(12) -0.0031(11) -0.0097(10) 0.0048(11)
C26 0.0346(12) 0.0582(15) 0.0272(11) 0.0021(10) -0.0065(9) -0.0063(11)
C27 0.0361(12) 0.0438(12) 0.0239(10) 0.0007(9) -0.0087(9) -0.0071(9)
C28 0.0339(11) 0.0461(13) 0.0337(11) 0.0081(10) -0.0112(9) -0.0124(10)
C29 0.0467(14) 0.0482(15) 0.0401(13) 0.0013(11) -0.0053(11) 0.0013(11)
C30 0.0658(17) 0.0475(15) 0.0341(13) 0.0031(11) 0.0000(12) -0.0132(13)
C31 0.0518(14) 0.0370(12) 0.0360(12) 0.0048(10) -0.0117(11) -0.0087(11)
C32 0.0523(15) 0.0492(15) 0.0402(13) -0.0021(11) -0.0021(11) -0.0103(12)
C33 0.090(2) 0.0460(16) 0.0510(17) -0.0034(13) 0.0016(16) -0.0169(15)
C34 0.0462(14) 0.0433(14) 0.0401(13) 0.0048(10) 0.0025(11) -0.0048(11)
C35 0.0362(12) 0.0415(13) 0.0338(11) 0.0074(9) -0.0022(9) -0.0063(10)
C36 0.0372(14) 0.0465(15) 0.091(2) 0.0089(15) -0.0110(14) -0.0076(12)
C37 0.0417(16) 0.0492(17) 0.120(3) 0.0070(18) 0.0016(17) 0.0032(13)
C38 0.067(2) 0.0411(15) 0.076(2) 0.0052(14) 0.0049(16) -0.0067(14)
C39 0.0572(17) 0.0491(16) 0.0687(19) 0.0163(14) -0.0152(14) -0.0227(13)
C40 0.0358(13) 0.0503(15) 0.0548(15) 0.0182(12) -0.0068(11) -0.0085(11)
C41 0.0481(15) 0.0531(16) 0.0429(14) 0.0025(12) -0.0025(11) -0.0042(12)
C42 0.0382(13) 0.0554(15) 0.0339(12) 0.0043(11) -0.0059(10) -0.0043(11)
C43 0.0404(13) 0.0556(15) 0.0397(13) -0.0083(11) -0.0141(11) 0.0024(11)
C44 0.0317(12) 0.0528(15) 0.0589(16) 0.0042(12) -0.0176(11) -0.0041(11)
C45 0.0349(13) 0.0475(14) 0.0489(15) 0.0065(11) 0.0037(11) 0.0069(11)
C46 0.0648(18) 0.0405(14) 0.0438(14) -0.0057(11) 0.0018(13) -0.0036(13)
C47 0.0554(16) 0.0523(16) 0.0444(14) 0.0012(12) -0.0021(12) -0.0191(13)

loop_
_atom_type_symbol
_atom_type_description
_atom_type_scat_dispersion_real
_atom_type_scat_dispersion_imag
_atom_type_scat_source
C C 0.0033 0.0016 'International Tables Vol C Tables 4.2.6.8 and 6.1.1.4'
H H 0.0000 0.0000 'International Tables Vol C Tables 4.2.6.8 and 6.1.1.4'
B B 0.0013 0.0007 'International Tables Vol C Tables 4.2.6.8 and 6.1.1.4'
Ca Ca 0.2262 0.3064 'International Tables Vol C Tables 4.2.6.8 and 6.1.1.4'
N N 0.0061 0.0033 'International Tables Vol C Tables 4.2.6.8 and 6.1.1.4'
O O 0.0106 0.0060 'International Tables Vol C Tables 4.2.6.8 and 6.1.1.4'

loop_
_geom_angle_atom_site_label_1
_geom_angle_atom_site_label_2
_geom_angle_atom_site_label_3
_geom_angle
O1 Ca1 N2 103.84(6)
O1 Ca1 N1 114.29(6)
N2 Ca1 N1 78.89(6)
O1 Ca1 N3 99.70(7)
N2 Ca1 N3 72.24(6)
N1 Ca1 N3 139.70(7)
O1 Ca1 B1 110.11(8)
N2 Ca1 B1 141.72(8)
N1 Ca1 B1 102.00(8)
N3 Ca1 B1 84.90(8)
O1 Ca1 H1B 133.4(7)
N2 Ca1 H1B 118.6(7)
N1 Ca1 H1B 92.9(6)
N3 Ca1 H1B 77.5(6)
B1 Ca1 H1B 23.9(7)
O1 Ca1 H1A 99.6(8)
N2 Ca1 H1A 156.5(8)
N1 Ca1 H1A 90.2(8)
N3 Ca1 H1A 105.3(8)
B1 Ca1 H1A 21.5(8)
H1B Ca1 H1A 40.5(10)
N4 B1 Ca1 163.68(19)
N4 B1 H1C 106.9(15)
Ca1 B1 H1C 85.9(15)
N4 B1 H1B 109.2(16)
Ca1 B1 H1B 75.0(15)
H1C B1 H1B 109(2)
N4 B1 H1A 108.8(18)
Ca1 B1 H1A 55.7(18)
H1C B1 H1A 113(2)
H1B B1 H1A 110(2)
C2 N1 C4 118.56(17)
C2 N1 Ca1 126.19(13)
C4 N1 Ca1 115.11(12)
C16 N2 C18 117.34(18)
C16 N2 Ca1 127.69(14)
C18 N2 Ca1 114.43(13)
C20 N3 C19 110.7(2)
C20 N3 C21 110.8(3)
C19 N3 C21 107.9(2)
C20 N3 Ca1 113.71(18)
C19 N3 Ca1 98.59(13)
C21 N3 Ca1 114.35(19)
C41 N4 C34 112.70(19)
C41 N4 B1 111.5(2)
C34 N4 B1 110.3(2)
C41 N4 H4 107.4
C34 N4 H4 107.4
B1 N4 H4 107.4
C22 O1 Ca1 154.33(14)
C2 C1 C16 131.0(2)
C2 C1 H1 114.5
C16 C1 H1 114.5
N1 C2 C1 124.66(19)
N1 C2 C3 120.23(18)
C1 C2 C3 115.11(18)
C2 C3 H3A 109.5
C2 C3 H3B 109.5
H3A C3 H3B 109.5
C2 C3 H3C 109.5
H3A C3 H3C 109.5
H3B C3 H3C 109.5
C5 C4 C9 119.71(18)
C5 C4 N1 120.18(18)
C9 C4 N1 119.93(17)
C6 C5 C4 119.0(2)
C6 C5 C13 119.8(2)
C4 C5 C13 121.18(19)
C7 C6 C5 121.5(2)
C7 C6 H6 119.3
C5 C6 H6 119.3
C8 C7 C6 119.3(2)
C8 C7 H7 120.3
C6 C7 H7 120.3
C7 C8 C9 121.6(2)
C7 C8 H8 119.2
C9 C8 H8 119.2
C8 C9 C4 118.83(19)
C8 C9 C10 119.58(18)
C4 C9 C10 121.55(18)
C9 C10 C12 112.91(19)
C9 C10 C11 110.34(18)
C12 C10 C11 109.86(19)
C9 C10 H10 107.9
C12 C10 H10 107.9
C11 C10 H10 107.9
C10 C11 H11A 109.5
C10 C11 H11B 109.5
H11A C11 H11B 109.5
C10 C11 H11C 109.5
H11A C11 H11C 109.5
H11B C11 H11C 109.5
C10 C12 H12A 109.5
C10 C12 H12B 109.5
H12A C12 H12B 109.5
C10 C12 H12C 109.5
H12A C12 H12C 109.5
H12B C12 H12C 109.5
C15 C13 C5 110.44(19)
C15 C13 C14 110.6(2)
C5 C13 C14 112.1(2)
C15 C13 H13 107.8
C5 C13 H13 107.8
C14 C13 H13 107.8
C13 C14 H14A 109.5
C13 C14 H14B 109.5
H14A C14 H14B 109.5
C13 C14 H14C 109.5
H14A C14 H14C 109.5
H14B C14 H14C 109.5
C13 C15 H15A 109.5
C13 C15 H15B 109.5
H15A C15 H15B 109.5
C13 C15 H15C 109.5
H15A C15 H15C 109.5
H15B C15 H15C 109.5
N2 C16 C1 124.57(19)
N2 C16 C17 121.0(2)
C1 C16 C17 114.43(19)
C16 C17 H17A 109.5
C16 C17 H17B 109.5
H17A C17 H17B 109.5
C16 C17 H17C 109.5
H17A C17 H17C 109.5
H17B C17 H17C 109.5
N2 C18 C19 111.00(18)
N2 C18 H18A 109.4
C19 C18 H18A 109.4
N2 C18 H18B 109.4
C19 C18 H18B 109.4
H18A C18 H18B 108.0
N3 C19 C18 114.10(19)
N3 C19 H19A 108.7
C18 C19 H19A 108.7
N3 C19 H19B 108.7
C18 C19 H19B 108.7
H19A C19 H19B 107.6
N3 C20 H20A 109.5
N3 C20 H20B 109.5
H20A C20 H20B 109.5
N3 C20 H20C 109.5
H20A C20 H20C 109.5
H20B C20 H20C 109.5
N3 C21 H21A 109.5
N3 C21 H21B 109.5
H21A C21 H21B 109.5
N3 C21 H21C 109.5
H21A C21 H21C 109.5
H21B C21 H21C 109.5
O1 C22 C27 121.03(19)
O1 C22 C23 120.4(2)
C27 C22 C23 118.5(2)
C24 C23 C22 119.3(2)
C24 C23 C31 121.4(2)
C22 C23 C31 119.2(2)
C23 C24 C25 122.0(2)
C23 C24 H24 119.0
C25 C24 H24 119.0
C26 C25 C24 118.6(2)
C26 C25 H25 120.7
C24 C25 H25 120.7
C25 C26 C27 122.0(2)
C25 C26 H26 119.0
C27 C26 H26 119.0
C26 C27 C22 119.5(2)
C26 C27 C28 121.1(2)
C22 C27 C28 119.29(19)
C27 C28 C30 113.8(2)
C27 C28 C29 111.45(18)
C30 C28 C29 110.6(2)
C27 C28 H28 106.9
C30 C28 H28 106.9
C29 C28 H28 106.9
C28 C29 H29A 109.5
C28 C29 H29B 109.5
H29A C29 H29B 109.5
C28 C29 H29C 109.5
H29A C29 H29C 109.5
H29B C29 H29C 109.5
C28 C30 H30A 109.5
C28 C30 H30B 109.5
H30A C30 H30B 109.5
C28 C30 H30C 109.5
H30A C30 H30C 109.5
H30B C30 H30C 109.5
C23 C31 C33 113.2(2)
C23 C31 C32 110.4(2)
C33 C31 C32 110.7(2)
C23 C31 H31 107.4
C33 C31 H31 107.4
C32 C31 H31 107.4
C31 C32 H32A 109.5
C31 C32 H32B 109.5
H32A C32 H32B 109.5
C31 C32 H32C 109.5
H32A C32 H32C 109.5
H32B C32 H32C 109.5
C31 C33 H33A 109.5
C31 C33 H33B 109.5
H33A C33 H33B 109.5
C31 C33 H33C 109.5
H33A C33 H33C 109.5
H33B C33 H33C 109.5
C35 C34 N4 110.3(2)
C35 C34 H34A 109.6
N4 C34 H34A 109.6
C35 C34 H34B 109.6
N4 C34 H34B 109.6
H34A C34 H34B 108.1
C36 C35 C40 118.5(2)
C36 C35 C34 121.8(2)
C40 C35 C34 119.7(2)
C35 C36 C37 120.5(3)
C35 C36 H36 119.8
C37 C36 H36 119.8
C38 C37 C36 120.5(3)
C38 C37 H37 119.7
C36 C37 H37 119.7
C37 C38 C39 119.3(3)
C37 C38 H38 120.3
C39 C38 H38 120.3
C40 C39 C38 120.4(3)
C40 C39 H39 119.8
C38 C39 H39 119.8
C39 C40 C35 120.7(2)
C39 C40 H40 119.6
C35 C40 H40 119.6
N4 C41 C42 113.5(2)
N4 C41 H41A 108.9
C42 C41 H41A 108.9
N4 C41 H41B 108.9
C42 C41 H41B 108.9
H41A C41 H41B 107.7
C47 C42 C43 118.7(2)
C47 C42 C41 118.5(2)
C43 C42 C41 122.7(2)
C44 C43 C42 120.3(2)
C44 C43 H43 119.9
C42 C43 H43 119.9
C45 C44 C43 119.7(2)
C45 C44 H44 120.2
C43 C44 H44 120.2
C46 C45 C44 120.4(2)
C46 C45 H45 119.8
C44 C45 H45 119.8
C45 C46 C47 119.8(3)
C45 C46 H46 120.1
C47 C46 H46 120.1
C42 C47 C46 121.1(3)
C42 C47 H47 119.4
C46 C47 H47 119.4

loop_
_geom_bond_atom_site_label_1
_geom_bond_atom_site_label_2
_geom_bond_distance
Ca1 O1 2.1568(15)
Ca1 N2 2.3850(17)
Ca1 N1 2.3948(17)
Ca1 N3 2.526(2)
Ca1 B1 2.802(3)
Ca1 H1B 2.74(3)
Ca1 H1A 2.37(3)
B1 N4 1.600(3)
B1 H1C 1.09(3)
B1 H1B 1.15(3)
B1 H1A 1.05(3)
N1 C2 1.337(3)
N1 C4 1.424(2)
N2 C16 1.319(3)
N2 C18 1.469(3)
N3 C20 1.470(4)
N3 C19 1.477(3)
N3 C21 1.477(4)
N4 C41 1.470(3)
N4 C34 1.524(3)
N4 H4 1.0000
O1 C22 1.316(3)
C1 C2 1.398(3)
C1 C16 1.413(3)
C1 H1 0.9500
C2 C3 1.520(3)
C3 H3A 0.9800
C3 H3B 0.9800
C3 H3C 0.9800
C4 C5 1.412(3)
C4 C9 1.413(3)
C5 C6 1.389(3)
C5 C13 1.527(3)
C6 C7 1.383(3)
C6 H6 0.9500
C7 C8 1.379(3)
C7 H7 0.9500
C8 C9 1.393(3)
C8 H8 0.9500
C9 C10 1.516(3)
C10 C12 1.529(3)
C10 C11 1.531(3)
C10 H10 1.0000
C11 H11A 0.9800
C11 H11B 0.9800
C11 H11C 0.9800
C12 H12A 0.9800
C12 H12B 0.9800
C12 H12C 0.9800
C13 C15 1.522(4)
C13 C14 1.532(4)
C13 H13 1.0000
C14 H14A 0.9800
C14 H14B 0.9800
C14 H14C 0.9800
C15 H15A 0.9800
C15 H15B 0.9800
C15 H15C 0.9800
C16 C17 1.520(3)
C17 H17A 0.9800
C17 H17B 0.9800
C17 H17C 0.9800
C18 C19 1.511(3)
C18 H18A 0.9900
C18 H18B 0.9900
C19 H19A 0.9900
C19 H19B 0.9900
C20 H20A 0.9800
C20 H20B 0.9800
C20 H20C 0.9800
C21 H21A 0.9800
C21 H21B 0.9800
C21 H21C 0.9800
C22 C27 1.424(3)
C22 C23 1.423(3)
C23 C24 1.389(3)
C23 C31 1.519(3)
C24 C25 1.393(4)
C24 H24 0.9500
C25 C26 1.380(4)
C25 H25 0.9500
C26 C27 1.391(3)
C26 H26 0.9500
C27 C28 1.512(3)
C28 C30 1.516(3)
C28 C29 1.524(3)
C28 H28 1.0000
C29 H29A 0.9800
C29 H29B 0.9800
C29 H29C 0.9800
C30 H30A 0.9800
C30 H30B 0.9800
C30 H30C 0.9800
C31 C33 1.522(4)
C31 C32 1.522(3)
C31 H31 1.0000
C32 H32A 0.9800
C32 H32B 0.9800
C32 H32C 0.9800
C33 H33A 0.9800
C33 H33B 0.9800
C33 H33C 0.9800
C34 C35 1.491(3)
C34 H34A 0.9900
C34 H34B 0.9900
C35 C36 1.380(3)
C35 C40 1.389(3)
C36 C37 1.386(4)
C36 H36 0.9500
C37 C38 1.370(5)
C37 H37 0.9500
C38 C39 1.380(4)
C38 H38 0.9500
C39 C40 1.373(4)
C39 H39 0.9500
C40 H40 0.9500
C41 C42 1.519(3)
C41 H41A 0.9900
C41 H41B 0.9900
C42 C47 1.372(4)
C42 C43 1.394(4)
C43 C44 1.386(4)
C43 H43 0.9500
C44 C45 1.375(4)
C44 H44 0.9500
C45 C46 1.370(4)
C45 H45 0.9500
C46 C47 1.380(4)
C46 H46 0.9500
C47 H47 0.9500
